data_4509072
loop_
_publ_author_name
'Demadis, Konstantinos D.'
'Barouda, Eleni'
'Stavgianoudaki, Nikoleta'
'Zhao, Hong'

_publ_section_title
;
 Inorganic&#x2212;Organic Hybrid Molecular Ribbons Based on
 Chelating/Bridging, &#x201C;Pincer&#x201D; Tetraphosphonates, and
 Alkaline-Earth Metals
;
_journal_issue 3
_journal_name_full 'Crystal Growth &amp; Design'
_journal_page_first 1250
_journal_paper_doi 10.1021/cg800748f
_journal_volume 9
_journal_year 2009
_chemical_formula_sum 'C6 H26 N2 O15 P4 Sr'
_chemical_formula_weight 577.79
_chemical_name_systematic
; 
 ? 
;
_space_group_IT_number 15
_symmetry_cell_setting monoclinic
_symmetry_space_group_name_Hall '-C 2yc'
_symmetry_space_group_name_H-M 'C 1 2/c 1'
_atom_sites_solution_hydrogens geom
_atom_sites_solution_primary direct
_atom_sites_solution_secondary difmap
_audit_creation_method SHELXL-97
_cell_angle_alpha 90.00
_cell_angle_beta 98.40(2)
_cell_angle_gamma 90.00
_cell_formula_units_Z 4
_cell_length_a 13.449(4)
_cell_length_b 10.3649(18)
_cell_length_c 13.912(5)
_cell_measurement_temperature 298(2)
_cell_volume 1918.5(10)
_computing_cell_refinement 'Bruker SMART'
_computing_data_collection 'Bruker SMART'
_computing_data_reduction 'Bruker SHELXTL'
_computing_molecular_graphics 'Bruker SHELXTL'
_computing_publication_material 'Bruker SHELXTL'
_computing_structure_refinement 'SHELXL-97 (Sheldrick, 1997)'
_computing_structure_solution 'SHELXS-97 (Sheldrick, 1990)'
_diffrn_ambient_temperature 298(2)
_diffrn_measured_fraction_theta_full 0.890
_diffrn_measured_fraction_theta_max 0.890
_diffrn_measurement_device_type 'CCD area detector'
_diffrn_measurement_method 'phi and omega scans'
_diffrn_radiation_monochromator graphite
_diffrn_radiation_source 'fine-focus sealed tube'
_diffrn_radiation_type MoK\a
_diffrn_radiation_wavelength 0.71073
_diffrn_reflns_av_R_equivalents 0.0205
_diffrn_reflns_av_sigmaI/netI 0.0184
_diffrn_reflns_limit_h_max 16
_diffrn_reflns_limit_h_min -13
_diffrn_reflns_limit_k_max 13
_diffrn_reflns_limit_k_min -13
_diffrn_reflns_limit_l_max 17
_diffrn_reflns_limit_l_min -17
_diffrn_reflns_number 5969
_diffrn_reflns_theta_full 28.20
_diffrn_reflns_theta_max 28.20
_diffrn_reflns_theta_min 2.96
_exptl_absorpt_coefficient_mu 3.222
_exptl_absorpt_correction_type none
_exptl_crystal_colour COLORLESS
_exptl_crystal_density_diffrn 2.000
_exptl_crystal_density_method 'not measured'
_exptl_crystal_description BLOCK
_exptl_crystal_F_000 1176
_exptl_crystal_size_max 0.25
_exptl_crystal_size_mid 0.18
_exptl_crystal_size_min 0.13
_refine_diff_density_max 0.587
_refine_diff_density_min -0.389
_refine_diff_density_rms 0.074
_refine_ls_extinction_method none
_refine_ls_goodness_of_fit_ref 1.040
_refine_ls_hydrogen_treatment mixed
_refine_ls_matrix_type full
_refine_ls_number_parameters 141
_refine_ls_number_reflns 2107
_refine_ls_number_restraints 0
_refine_ls_restrained_S_all 1.040
_refine_ls_R_factor_all 0.0293
_refine_ls_R_factor_gt 0.0256
_refine_ls_shift/su_max 0.001
_refine_ls_shift/su_mean 0.000
_refine_ls_structure_factor_coef Fsqd
_refine_ls_weighting_details 'calc w=1/[\s^2^(Fo^2^)+(0.0450P)^2^+2.1551P] where P=(Fo^2^+2Fc^2^)/3'
_refine_ls_weighting_scheme calc
_refine_ls_wR_factor_gt 0.0701
_refine_ls_wR_factor_ref 0.0717
_reflns_number_gt 1898
_reflns_number_total 2107
_reflns_threshold_expression >2sigma(I)
_cod_data_source_file cg800748fsup1.cif
_cod_data_source_block Sr-EDTMP
_cod_depositor_comments
;
The following automatic conversions were performed:

'_symmetry_cell_setting' value 'Monoclinic' changed to 'monoclinic'
according to /home/saulius/struct/CIF-dictionaries/cif_core.dic
dictionary named 'cif_core.dic' version 2.4.2 from 2011-04-26.

Automatic conversion script
Id: cif_fix_values 1891 2012-01-12 08:04:46Z andrius 
;
_cod_original_cell_volume 1918.5(9)
_cod_original_sg_symbol_H-M C2/c
_cod_database_code 4509072

loop_
_symmetry_equiv_pos_as_xyz
'x, y, z'
'-x, y, -z+1/2'
'x+1/2, y+1/2, z'
'-x+1/2, y+1/2, -z+1/2'
'-x, -y, -z'
'x, -y, z-1/2'
'-x+1/2, -y+1/2, -z'
'x+1/2, -y+1/2, z-1/2'

loop_
_atom_site_label
_atom_site_type_symbol
_atom_site_fract_x
_atom_site_fract_y
_atom_site_fract_z
_atom_site_U_iso_or_equiv
_atom_site_adp_type
_atom_site_occupancy
_atom_site_symmetry_multiplicity
_atom_site_calc_flag
_atom_site_refinement_flags
Sr1 Sr 0.2500 0.7500 0.5000 0.01938(10) Uani 1 2 d S
P1 P 0.28388(4) 0.70225(6) 0.24959(4) 0.01952(13) Uani 1 1 d .
P2 P 0.48720(4) 0.76536(5) 0.01464(4) 0.01912(14) Uani 1 1 d .
C1 C 0.32507(16) 0.8646(2) 0.22569(15) 0.0210(4) Uani 1 1 d .
H1A H 0.2709 0.9089 0.1850 0.025 Uiso 1 1 calc R
H1B H 0.3384 0.9110 0.2868 0.025 Uiso 1 1 calc R
C2 C 0.39164(15) 0.8484(2) 0.07022(14) 0.0206(4) Uani 1 1 d .
H2A H 0.3792 0.9317 0.0389 0.025 Uiso 1 1 calc R
H2B H 0.3298 0.7992 0.0578 0.025 Uiso 1 1 calc R
C3 C 0.47310(16) 0.9921(2) 0.19784(14) 0.0203(4) Uani 1 1 d .
H3A H 0.4269 1.0644 0.1883 0.024 Uiso 1 1 calc R
H3B H 0.5218 1.0018 0.1534 0.024 Uiso 1 1 calc R
N1 N 0.41681(13) 0.86926(17) 0.17710(12) 0.0173(3) Uani 1 1 d .
O1 O 0.37543(12) 0.61864(17) 0.27568(12) 0.0312(4) Uani 1 1 d .
O2 O 0.21360(13) 0.71627(18) 0.32268(11) 0.0300(4) Uani 1 1 d .
O3 O 0.22716(11) 0.64800(15) 0.15058(10) 0.0248(3) Uani 1 1 d .
H3D H 0.1744 0.6876 0.1356 0.037 Uiso 1 1 calc R
O4 O 0.49960(12) 0.63053(15) 0.06697(12) 0.0281(4) Uani 1 1 d .
H4A H 0.5408 0.6365 0.1164 0.042 Uiso 1 1 calc R
O5 O 0.43963(14) 0.74273(16) -0.08912(12) 0.0300(4) Uani 1 1 d .
O6 O 0.58480(11) 0.83679(16) 0.03007(11) 0.0247(3) Uani 1 1 d .
O7 O 0.17593(19) 0.9701(2) 0.4591(2) 0.0496(6) Uani 1 1 d .
O1W O 0.5000 0.6069(3) 0.7500 0.0574(8) Uani 1 2 d S
H1E H 0.453(3) 0.802(5) 0.196(3) 0.083(14) Uiso 1 1 d .
H7A H 0.203(3) 1.018(4) 0.421(3) 0.063(11) Uiso 1 1 d .
H7B H 0.131(3) 0.997(4) 0.465(3) 0.068(14) Uiso 1 1 d .

loop_
_atom_site_aniso_label
_atom_site_aniso_U_11
_atom_site_aniso_U_22
_atom_site_aniso_U_33
_atom_site_aniso_U_23
_atom_site_aniso_U_13
_atom_site_aniso_U_12
Sr1 0.01712(15) 0.02537(17) 0.01608(15) 0.00027(10) 0.00387(10) -0.00211(10)
P1 0.0188(3) 0.0245(3) 0.0150(2) -0.0011(2) 0.00153(19) -0.0029(2)
P2 0.0159(3) 0.0261(3) 0.0151(3) -0.00164(19) 0.0016(2) 0.0014(2)
C1 0.0190(10) 0.0239(10) 0.0209(10) -0.0025(8) 0.0057(8) -0.0012(8)
C2 0.0156(9) 0.0301(11) 0.0159(9) -0.0007(8) 0.0017(7) 0.0023(8)
C3 0.0196(10) 0.0197(10) 0.0217(10) 0.0030(8) 0.0031(8) 0.0008(8)
N1 0.0152(8) 0.0217(9) 0.0151(8) 0.0002(6) 0.0029(6) -0.0001(7)
O1 0.0281(9) 0.0305(9) 0.0314(8) -0.0022(7) -0.0075(7) 0.0045(7)
O2 0.0274(9) 0.0458(10) 0.0180(7) -0.0060(7) 0.0073(7) -0.0126(8)
O3 0.0229(8) 0.0325(8) 0.0176(7) -0.0062(6) -0.0017(6) -0.0009(6)
O4 0.0274(8) 0.0254(8) 0.0287(8) 0.0004(6) -0.0055(7) -0.0007(7)
O5 0.0272(9) 0.0456(11) 0.0160(8) -0.0062(6) -0.0010(7) 0.0066(7)
O6 0.0159(7) 0.0312(8) 0.0275(8) -0.0011(6) 0.0053(6) 0.0003(6)
O7 0.0401(12) 0.0360(11) 0.0776(16) 0.0207(11) 0.0251(12) 0.0129(10)
O1W 0.075(2) 0.0556(19) 0.0452(17) 0.000 0.0200(16) 0.000

loop_
_atom_type_symbol
_atom_type_description
_atom_type_scat_dispersion_real
_atom_type_scat_dispersion_imag
_atom_type_scat_source
C C 0.0033 0.0016 'International Tables Vol C Tables 4.2.6.8 and 6.1.1.4'
H H 0.0000 0.0000 'International Tables Vol C Tables 4.2.6.8 and 6.1.1.4'
N N 0.0061 0.0033 'International Tables Vol C Tables 4.2.6.8 and 6.1.1.4'
O O 0.0106 0.0060 'International Tables Vol C Tables 4.2.6.8 and 6.1.1.4'
P P 0.1023 0.0942 'International Tables Vol C Tables 4.2.6.8 and 6.1.1.4'
Sr Sr -1.5307 3.2498 'International Tables Vol C Tables 4.2.6.8 and 6.1.1.4'

loop_
_geom_angle_atom_site_label_1
_geom_angle_atom_site_label_2
_geom_angle_atom_site_label_3
_geom_angle
_geom_angle_site_symmetry_1
_geom_angle_site_symmetry_3
O2 Sr1 O2 180.0 7_566 .
O2 Sr1 O6 93.74(6) 7_566 2_655
O2 Sr1 O6 86.26(6) . 2_655
O2 Sr1 O6 86.26(6) 7_566 8_466
O2 Sr1 O6 93.74(6) . 8_466
O6 Sr1 O6 180.00(3) 2_655 8_466
O2 Sr1 O7 83.59(8) 7_566 7_566
O2 Sr1 O7 96.41(8) . 7_566
O6 Sr1 O7 91.84(7) 2_655 7_566
O6 Sr1 O7 88.16(7) 8_466 7_566
O2 Sr1 O7 96.41(8) 7_566 .
O2 Sr1 O7 83.59(8) . .
O6 Sr1 O7 88.16(7) 2_655 .
O6 Sr1 O7 91.84(7) 8_466 .
O7 Sr1 O7 180.0 7_566 .
O2 Sr1 P2 89.84(5) 7_566 2_655
O2 Sr1 P2 90.16(5) . 2_655
O6 Sr1 P2 19.86(4) 2_655 2_655
O6 Sr1 P2 160.14(4) 8_466 2_655
O7 Sr1 P2 72.04(6) 7_566 2_655
O7 Sr1 P2 107.96(6) . 2_655
O2 Sr1 P2 90.16(5) 7_566 8_466
O2 Sr1 P2 89.84(5) . 8_466
O6 Sr1 P2 160.14(4) 2_655 8_466
O6 Sr1 P2 19.86(4) 8_466 8_466
O7 Sr1 P2 107.96(6) 7_566 8_466
O7 Sr1 P2 72.04(6) . 8_466
P2 Sr1 P2 180.0 2_655 8_466
O2 Sr1 P1 18.48(4) 7_566 7_566
O2 Sr1 P1 161.52(4) . 7_566
O6 Sr1 P1 110.74(4) 2_655 7_566
O6 Sr1 P1 69.26(4) 8_466 7_566
O7 Sr1 P1 90.43(6) 7_566 7_566
O7 Sr1 P1 89.57(6) . 7_566
P2 Sr1 P1 108.30(2) 2_655 7_566
P2 Sr1 P1 71.70(2) 8_466 7_566
O2 Sr1 P1 161.52(4) 7_566 .
O2 Sr1 P1 18.48(4) . .
O6 Sr1 P1 69.26(4) 2_655 .
O6 Sr1 P1 110.74(4) 8_466 .
O7 Sr1 P1 89.57(6) 7_566 .
O7 Sr1 P1 90.43(6) . .
P2 Sr1 P1 71.70(2) 2_655 .
P2 Sr1 P1 108.30(2) 8_466 .
P1 Sr1 P1 180.0 7_566 .
O2 P1 O1 117.93(11) . .
O2 P1 O3 110.85(9) . .
O1 P1 O3 106.22(9) . .
O2 P1 C1 105.94(10) . .
O1 P1 C1 108.45(10) . .
O3 P1 C1 106.97(9) . .
O2 P1 Sr1 31.61(7) . .
O1 P1 Sr1 93.45(7) . .
O3 P1 Sr1 141.06(6) . .
C1 P1 Sr1 97.72(7) . .
O6 P2 O5 117.06(10) . .
O6 P2 O4 110.00(9) . .
O5 P2 O4 107.81(9) . .
O6 P2 C2 111.48(10) . .
O5 P2 C2 104.71(10) . .
O4 P2 C2 104.98(10) . .
O6 P2 Sr1 34.44(6) . 2_655
O5 P2 Sr1 102.90(8) . 2_655
O4 P2 Sr1 87.02(6) . 2_655
C2 P2 Sr1 144.58(7) . 2_655
N1 C1 P1 114.02(14) . .
N1 C1 H1A 108.7 . .
P1 C1 H1A 108.7 . .
N1 C1 H1B 108.7 . .
P1 C1 H1B 108.7 . .
H1A C1 H1B 107.6 . .
N1 C2 P2 114.98(14) . .
N1 C2 H2A 108.5 . .
P2 C2 H2A 108.5 . .
N1 C2 H2B 108.5 . .
P2 C2 H2B 108.5 . .
H2A C2 H2B 107.5 . .
N1 C3 C3 110.00(12) . 2_655
N1 C3 H3A 109.7 . .
C3 C3 H3A 109.7 2_655 .
N1 C3 H3B 109.7 . .
C3 C3 H3B 109.7 2_655 .
H3A C3 H3B 108.2 . .
C3 N1 C1 111.76(16) . .
C3 N1 C2 110.62(16) . .
C1 N1 C2 111.39(16) . .
C3 N1 H1E 113(3) . .
C1 N1 H1E 107(3) . .
C2 N1 H1E 103(3) . .
P1 O2 Sr1 129.90(10) . .
P1 O3 H3D 109.5 . .
P2 O4 H4A 109.5 . .
P2 O6 Sr1 125.70(9) . 2_655
Sr1 O7 H7A 119(3) . .
Sr1 O7 H7B 133(4) . .
H7A O7 H7B 108(4) . .

loop_
_geom_bond_atom_site_label_1
_geom_bond_atom_site_label_2
_geom_bond_distance
_geom_bond_site_symmetry_2
Sr1 O2 2.4686(18) 7_566
Sr1 O2 2.4686(18) .
Sr1 O6 2.4884(16) 2_655
Sr1 O6 2.4884(16) 8_466
Sr1 O7 2.521(2) 7_566
Sr1 O7 2.521(2) .
Sr1 P2 3.5734(11) 2_655
Sr1 P2 3.5734(11) 8_466
Sr1 P1 3.6128(12) 7_566
Sr1 P1 3.6128(12) .
P1 O2 1.4930(17) .
P1 O1 1.5061(17) .
P1 O3 1.5775(15) .
P1 C1 1.818(2) .
P2 O6 1.4950(16) .
P2 O5 1.5094(18) .
P2 O4 1.5733(17) .
P2 C2 1.811(2) .
P2 Sr1 3.5734(11) 2_655
C1 N1 1.492(3) .
C1 H1A 0.9700 .
C1 H1B 0.9700 .
C2 N1 1.492(3) .
C2 H2A 0.9700 .
C2 H2B 0.9700 .
C3 N1 1.488(3) .
C3 C3 1.524(4) 2_655
C3 H3A 0.9700 .
C3 H3B 0.9700 .
N1 H1E 0.86(5) .
O3 H3D 0.8200 .
O4 H4A 0.8200 .
O6 Sr1 2.4884(16) 2_655
O7 H7A 0.84(4) .
O7 H7B 0.68(4) .
